data_7122180
loop_
_publ_author_name
'Huh, Daniel N.'
'Windorff, Cory J.'
'Ziller, Joseph W.'
'Evans, William J.'

_publ_section_title
;
 Synthesis of uranium-in-cryptand complexes.
;
_journal_issue 73
_journal_name_full 'Chemical communications (Cambridge, England)'
_journal_page_first 10272
_journal_page_last 10275
_journal_paper_doi 10.1039/c8cc05341c
_journal_volume 54
_journal_year 2018
_chemical_formula_sum 'C22 H46 Cl3 La N2 O7'
_chemical_formula_weight 695.87
_chemical_properties_physical Moisture-sensitive
_space_group_crystal_system monoclinic
_space_group_IT_number 15
_space_group_name_Hall '-C 2yc'
_space_group_name_H-M_alt 'C 1 2/c 1'
_symmetry_space_group_name_Hall '-C 2yc'
_symmetry_space_group_name_H-M 'C 1 2/c 1'
_atom_sites_solution_hydrogens geom
_atom_sites_solution_primary dual
_atom_sites_solution_secondary difmap
_audit_creation_method SHELXL-2014/7
_audit_update_record
;
2018-06-27 deposited with the CCDC.
2018-08-15 downloaded from the CCDC.
;
_cell_angle_alpha 90
_cell_angle_beta 106.0577(9)
_cell_angle_gamma 90
_cell_formula_units_Z 4
_cell_length_a 13.8322(11)
_cell_length_b 16.2467(13)
_cell_length_c 13.1611(10)
_cell_measurement_reflns_used 9957
_cell_measurement_temperature 133(2)
_cell_measurement_theta_max 28.75
_cell_measurement_theta_min 2.27
_cell_volume 2842.3(4)
_computing_cell_refinement 'Bruker SAINT 8.34a, 2013'
_computing_data_collection 'Bruker APEX2 2014.11-0, 2014'
_computing_data_reduction 'Bruker SAINT 8.34a, 2013'
_computing_molecular_graphics 'Bruker SHELXTL'
_computing_publication_material 'Bruker SHELXTL'
_computing_structure_refinement 'SHELXL-2014/7 (Sheldrick, 2014)'
_computing_structure_solution 'Bruker SHELXTL 2014/4'
_diffrn_ambient_temperature 133(2)
_diffrn_measured_fraction_theta_full 0.998
_diffrn_measured_fraction_theta_max 0.944
_diffrn_measurement_device_type 'Bruker SMART APEX II CCD'
_diffrn_measurement_method '\f and \w scans'
_diffrn_radiation_type MoK\a
_diffrn_radiation_wavelength 0.71073
_diffrn_reflns_av_R_equivalents 0.0321
_diffrn_reflns_av_unetI/netI 0.0220
_diffrn_reflns_Laue_measured_fraction_full 0.998
_diffrn_reflns_Laue_measured_fraction_max 0.944
_diffrn_reflns_limit_h_max 18
_diffrn_reflns_limit_h_min -18
_diffrn_reflns_limit_k_max 20
_diffrn_reflns_limit_k_min -21
_diffrn_reflns_limit_l_max 17
_diffrn_reflns_limit_l_min -17
_diffrn_reflns_number 16831
_diffrn_reflns_point_group_measured_fraction_full 0.998
_diffrn_reflns_point_group_measured_fraction_max 0.944
_diffrn_reflns_theta_full 25.500
_diffrn_reflns_theta_max 28.770
_diffrn_reflns_theta_min 1.980
_diffrn_source 'fine-focus sealed tube'
_exptl_absorpt_coefficient_mu 1.827
_exptl_absorpt_correction_T_max 0.7458
_exptl_absorpt_correction_T_min 0.6485
_exptl_absorpt_correction_type multi-scan
_exptl_absorpt_process_details 'Bruker SADABS 2014/5'
_exptl_crystal_colour colorless
_exptl_crystal_density_diffrn 1.626
_exptl_crystal_density_meas ?
_exptl_crystal_density_method not_measured
_exptl_crystal_description prism
_exptl_crystal_F_000 1424
_exptl_crystal_size_max 0.283
_exptl_crystal_size_mid 0.117
_exptl_crystal_size_min 0.089
_refine_diff_density_max 0.696
_refine_diff_density_min -0.505
_refine_diff_density_rms 0.083
_refine_ls_extinction_method none
_refine_ls_goodness_of_fit_ref 1.069
_refine_ls_hydrogen_treatment constr
_refine_ls_matrix_type full
_refine_ls_number_parameters 183
_refine_ls_number_reflns 3496
_refine_ls_number_restraints 0
_refine_ls_restrained_S_all 1.069
_refine_ls_R_factor_all 0.0232
_refine_ls_R_factor_gt 0.0210
_refine_ls_shift/su_max 0.002
_refine_ls_shift/su_mean 0.000
_refine_ls_structure_factor_coef Fsqd
_refine_ls_weighting_details 'w=1/[\s^2^(Fo^2^)+(0.0298P)^2^+3.6575P] where P=(Fo^2^+2Fc^2^)/3'
_refine_ls_weighting_scheme calc
_refine_ls_wR_factor_gt 0.0541
_refine_ls_wR_factor_ref 0.0554
_reflns_Friedel_coverage 0.000
_reflns_number_gt 3298
_reflns_number_total 3496
_reflns_threshold_expression 'I > 2\s(I)'
_cod_data_source_file c8cc05341c2.cif
_cod_data_source_block dnh40
_cod_depositor_comments
;
The following automatic conversions were performed:

'_exptl_crystal_density_meas' value 'not_measured' was changed to '?'
- the value is perceived as not measured.

Automatic conversion script
Id: cif_fix_values 4973 2017-02-22 13:04:09Z antanas 

 Adding full bibliography for 7122180--7122183.cif.
;
_cod_database_code 7122180
_shelx_shelxl_version_number 2014/7
_shelx_space_group_comment
; 
The symmetry employed for this shelxl refinement is uniquely defined 
by the following loop, which should always be used as a source of 
symmetry information in preference to the above space-group names. 
They are only intended as comments. 
;
_shelx_estimated_absorpt_t_min 0.626
_shelx_estimated_absorpt_t_max 0.854
_exptl_absorpt_special_details
; 
Reflections not merged 
17190 Corrected reflections written to file dnh40s.hkl 
Estimated minimum and maximum transmission:  0.6485  0.7458 
The ratio (0.8695) of these values is more reliable than their absolute values 
Additional spherical absorption correction applied with mu*r =  0.2000 
Lambda/2 correction factor = 0.00150 
;

loop_
_space_group_symop_operation_xyz
'x, y, z'
'-x, y, -z+1/2'
'x+1/2, y+1/2, z'
'-x+1/2, y+1/2, -z+1/2'
'-x, -y, -z'
'x, -y, z-1/2'
'-x+1/2, -y+1/2, -z'
'x+1/2, -y+1/2, z-1/2'

loop_
_atom_site_label
_atom_site_type_symbol
_atom_site_fract_x
_atom_site_fract_y
_atom_site_fract_z
_atom_site_U_iso_or_equiv
_atom_site_adp_type
_atom_site_occupancy
_atom_site_site_symmetry_order
_atom_site_calc_flag
_atom_site_refinement_flags_posn
_atom_site_refinement_flags_adp
_atom_site_refinement_flags_occupancy
_atom_site_disorder_assembly
_atom_site_disorder_group
La1 La 0.5000 0.65476(2) 0.2500 0.01324(5) Uani 1 2 d S T P . .
Cl1 Cl 0.66115(3) 0.59504(3) 0.41457(4) 0.02184(10) Uani 1 1 d . . . . .
O1 O 0.52673(10) 0.76375(9) 0.40968(11) 0.0222(3) Uani 1 1 d . . . . .
O2 O 0.64870(11) 0.76514(9) 0.28249(12) 0.0260(3) Uani 1 1 d . . . . .
O3 O 0.43867(10) 0.50990(8) 0.31438(10) 0.0196(3) Uani 1 1 d . . . . .
N1 N 0.35959(13) 0.65801(10) 0.37705(14) 0.0210(3) Uani 1 1 d . . . . .
C1 C 0.38672(16) 0.71899(14) 0.46410(17) 0.0263(4) Uani 1 1 d . . . . .
H1A H 0.3633 0.6992 0.5244 0.032 Uiso 1 1 calc R U . . .
H1B H 0.3527 0.7719 0.4397 0.032 Uiso 1 1 calc R U . . .
C2 C 0.49829(16) 0.73222(14) 0.49971(16) 0.0258(4) Uani 1 1 d . . . . .
H2A H 0.5160 0.7721 0.5588 0.031 Uiso 1 1 calc R U . . .
H2B H 0.5335 0.6797 0.5239 0.031 Uiso 1 1 calc R U . . .
C3 C 0.61911(16) 0.80903(14) 0.44234(18) 0.0281(5) Uani 1 1 d . . . . .
H3A H 0.6735 0.7737 0.4853 0.034 Uiso 1 1 calc R U . . .
H3B H 0.6112 0.8572 0.4855 0.034 Uiso 1 1 calc R U . . .
C4 C 0.64408(18) 0.83651(13) 0.3451(2) 0.0327(5) Uani 1 1 d . . . . .
H4A H 0.5919 0.8749 0.3047 0.039 Uiso 1 1 calc R U . . .
H4B H 0.7096 0.8654 0.3638 0.039 Uiso 1 1 calc R U . . .
C5 C 0.73887(16) 0.75930(15) 0.25068(18) 0.0297(5) Uani 1 1 d . . . . .
H5A H 0.7981 0.7634 0.3132 0.036 Uiso 1 1 calc R U . . .
H5B H 0.7421 0.8049 0.2018 0.036 Uiso 1 1 calc R U . . .
C6 C 0.73971(15) 0.67793(15) 0.19637(18) 0.0281(5) Uani 1 1 d . . . . .
H6A H 0.7908 0.6795 0.1565 0.034 Uiso 1 1 calc R U . . .
H6B H 0.7591 0.6340 0.2503 0.034 Uiso 1 1 calc R U . . .
C7 C 0.35458(17) 0.57621(14) 0.42476(17) 0.0266(4) Uani 1 1 d . . . . .
H7A H 0.2945 0.5741 0.4517 0.032 Uiso 1 1 calc R U . . .
H7B H 0.4147 0.5688 0.4857 0.032 Uiso 1 1 calc R U . . .
C8 C 0.34943(16) 0.50701(14) 0.34838(18) 0.0269(4) Uani 1 1 d . . . . .
H8A H 0.3448 0.4536 0.3831 0.032 Uiso 1 1 calc R U . . .
H8B H 0.2894 0.5131 0.2871 0.032 Uiso 1 1 calc R U . . .
C9 C 0.44863(16) 0.43668(12) 0.25746(17) 0.0237(4) Uani 1 1 d . . . . .
H9A H 0.3973 0.4359 0.1880 0.028 Uiso 1 1 calc R U . . .
H9B H 0.4391 0.3874 0.2978 0.028 Uiso 1 1 calc R U . . .
Cl2 Cl 0.5000 0.78064(10) 0.7500 0.0280(2) Uani 0.7 2 d S T P . .
Cl3 Cl 0.5000 0.8278(3) 0.7500 0.0308(6) Uani 0.3 2 d S T P . .
O4 O 0.5000 1.0000 0.0000 0.0646(9) Uani 1 2 d S . P . .
C10 C 0.5857(4) 0.9426(3) 0.0104(6) 0.0498(15) Uani 0.5 1 d . . P A 1
C10B C 0.4313(5) 1.0075(4) -0.0976(6) 0.0559(17) Uani 0.5 1 d . . P A 2
C11 C 0.6518(4) 0.9261(3) 0.0960(5) 0.0506(16) Uani 0.5 1 d . . P . .
C12 C 0.5271(11) 0.9665(8) -0.0884(11) 0.045(3) Uiso 0.25 1 d . . P A 1
C12B C 0.4874(11) 0.9742(8) -0.1147(10) 0.041(3) Uiso 0.25 1 d . . P A 2

loop_
_atom_site_aniso_label
_atom_site_aniso_U_11
_atom_site_aniso_U_22
_atom_site_aniso_U_33
_atom_site_aniso_U_23
_atom_site_aniso_U_13
_atom_site_aniso_U_12
La1 0.01023(8) 0.01531(8) 0.01362(8) 0.000 0.00237(5) 0.000
Cl1 0.0167(2) 0.0265(2) 0.0189(2) 0.00170(17) -0.00076(17) -0.00092(17)
O1 0.0153(6) 0.0270(7) 0.0228(7) -0.0075(6) 0.0025(5) -0.0034(5)
O2 0.0183(7) 0.0275(8) 0.0330(8) -0.0052(6) 0.0086(6) -0.0085(6)
O3 0.0208(7) 0.0196(7) 0.0198(7) -0.0010(5) 0.0079(5) -0.0037(5)
N1 0.0158(8) 0.0275(9) 0.0208(8) -0.0018(7) 0.0069(7) -0.0004(6)
C1 0.0244(10) 0.0326(11) 0.0248(10) -0.0069(9) 0.0114(8) 0.0014(9)
C2 0.0249(10) 0.0332(11) 0.0189(9) -0.0084(8) 0.0055(8) 0.0020(8)
C3 0.0180(10) 0.0270(10) 0.0361(12) -0.0145(9) 0.0020(8) -0.0032(8)
C4 0.0254(11) 0.0245(11) 0.0475(15) -0.0065(9) 0.0086(10) -0.0079(8)
C5 0.0160(9) 0.0407(13) 0.0323(11) 0.0007(10) 0.0063(8) -0.0097(9)
C6 0.0140(9) 0.0402(12) 0.0310(11) 0.0022(9) 0.0077(8) -0.0016(8)
C7 0.0270(11) 0.0327(11) 0.0253(10) 0.0022(9) 0.0162(9) -0.0048(9)
C8 0.0238(10) 0.0294(11) 0.0312(11) 0.0002(9) 0.0136(9) -0.0078(8)
C9 0.0310(11) 0.0164(9) 0.0239(10) -0.0010(7) 0.0079(9) -0.0039(8)
Cl2 0.0217(5) 0.0405(7) 0.0230(5) 0.000 0.0083(4) 0.000
Cl3 0.0166(12) 0.059(2) 0.0172(12) 0.000 0.0055(9) 0.000
O4 0.075(2) 0.0565(19) 0.070(2) -0.0073(17) 0.0330(19) -0.0187(17)
C10 0.039(3) 0.026(2) 0.084(5) -0.002(3) 0.016(3) -0.009(2)
C10B 0.042(3) 0.053(4) 0.063(4) 0.022(3) -0.003(3) -0.010(3)
C11 0.037(3) 0.030(3) 0.068(4) 0.026(3) -0.013(3) -0.009(2)

loop_
_atom_type_symbol
_atom_type_description
_atom_type_scat_dispersion_real
_atom_type_scat_dispersion_imag
_atom_type_scat_source
C C 0.0033 0.0016 'International Tables Vol C Tables 4.2.6.8 and 6.1.1.4'
H H 0.0000 0.0000 'International Tables Vol C Tables 4.2.6.8 and 6.1.1.4'
N N 0.0061 0.0033 'International Tables Vol C Tables 4.2.6.8 and 6.1.1.4'
O O 0.0106 0.0060 'International Tables Vol C Tables 4.2.6.8 and 6.1.1.4'
Cl Cl 0.1484 0.1585 'International Tables Vol C Tables 4.2.6.8 and 6.1.1.4'
La La -0.2871 2.4523 'International Tables Vol C Tables 4.2.6.8 and 6.1.1.4'

loop_
_geom_angle_atom_site_label_1
_geom_angle_atom_site_label_2
_geom_angle_atom_site_label_3
_geom_angle
_geom_angle_site_symmetry_1
_geom_angle_site_symmetry_3
O2 La1 O2 95.71(7) 2_655 .
O2 La1 O1 67.50(4) 2_655 .
O2 La1 O1 60.05(4) . .
O2 La1 O1 60.05(4) 2_655 2_655
O2 La1 O1 67.50(4) . 2_655
O1 La1 O1 97.83(6) . 2_655
O2 La1 O3 145.55(4) 2_655 2_655
O2 La1 O3 109.78(4) . 2_655
O1 La1 O3 145.66(4) . 2_655
O1 La1 O3 108.27(4) 2_655 2_655
O2 La1 O3 109.78(4) 2_655 .
O2 La1 O3 145.55(4) . .
O1 La1 O3 108.27(4) . .
O1 La1 O3 145.66(4) 2_655 .
O3 La1 O3 59.85(6) 2_655 .
O2 La1 Cl1 72.41(4) 2_655 2_655
O2 La1 Cl1 139.88(4) . 2_655
O1 La1 Cl1 137.31(3) . 2_655
O1 La1 Cl1 73.61(3) 2_655 2_655
O3 La1 Cl1 73.17(3) 2_655 2_655
O3 La1 Cl1 72.07(3) . 2_655
O2 La1 Cl1 139.88(4) 2_655 .
O2 La1 Cl1 72.41(4) . .
O1 La1 Cl1 73.61(3) . .
O1 La1 Cl1 137.31(3) 2_655 .
O3 La1 Cl1 72.07(3) 2_655 .
O3 La1 Cl1 73.17(3) . .
Cl1 La1 Cl1 139.69(2) 2_655 .
O2 La1 N1 58.00(5) 2_655 .
O2 La1 N1 120.35(5) . .
O1 La1 N1 60.42(4) . .
O1 La1 N1 118.01(5) 2_655 .
O3 La1 N1 120.92(4) 2_655 .
O3 La1 N1 61.17(4) . .
Cl1 La1 N1 86.31(4) 2_655 .
Cl1 La1 N1 94.41(4) . .
O2 La1 N1 120.35(5) 2_655 2_655
O2 La1 N1 58.01(5) . 2_655
O1 La1 N1 118.01(5) . 2_655
O1 La1 N1 60.42(4) 2_655 2_655
O3 La1 N1 61.17(4) 2_655 2_655
O3 La1 N1 120.92(4) . 2_655
Cl1 La1 N1 94.41(4) 2_655 2_655
Cl1 La1 N1 86.31(4) . 2_655
N1 La1 N1 177.91(7) . 2_655
C3 O1 C2 111.05(15) . .
C3 O1 La1 119.33(12) . .
C2 O1 La1 113.44(11) . .
C5 O2 C4 113.86(16) . .
C5 O2 La1 127.30(13) . .
C4 O2 La1 118.68(12) . .
C8 O3 C9 110.71(15) . .
C8 O3 La1 119.93(12) . .
C9 O3 La1 118.23(11) . .
C7 N1 C6 109.24(17) . 2_655
C7 N1 C1 107.69(17) . .
C6 N1 C1 110.45(16) 2_655 .
C7 N1 La1 110.28(11) . .
C6 N1 La1 106.07(12) 2_655 .
C1 N1 La1 113.08(12) . .
N1 C1 C2 110.86(16) . .
O1 C2 C1 106.58(16) . .
O1 C3 C4 107.25(17) . .
O2 C4 C3 108.08(18) . .
O2 C5 C6 108.70(17) . .
N1 C6 C5 112.00(18) 2_655 .
N1 C7 C8 112.88(17) . .
O3 C8 C7 107.56(16) . .
O3 C9 C9 107.62(14) . 2_655
C10B O4 C10B 180.0 5_675 .
C12 O4 C12 180.0 . 5_675
C12 O4 C10 56.7(6) . .
C12 O4 C10 123.3(6) 5_675 .
C12 O4 C10 123.3(6) . 5_675
C12 O4 C10 56.7(6) 5_675 5_675
C10 O4 C10 180.0(3) . 5_675
C10B O4 C12B 40.7(6) 5_675 5_675
C10B O4 C12B 139.3(6) . 5_675
C10B O4 C12B 139.3(6) 5_675 .
C10B O4 C12B 40.7(6) . .
C12B O4 C12B 180.0 5_675 .
C11 C10 C12 170.1(8) . .
C11 C10 O4 125.2(6) . .
C12 C10 O4 59.5(6) . .
C12B C10B O4 77.8(8) . .
C12B C10B C11 164.7(10) . 5_675
O4 C10B C11 111.4(6) . 5_675
C10 C12 O4 63.8(6) . .
C10B C12B O4 61.5(7) . .

loop_
_geom_bond_atom_site_label_1
_geom_bond_atom_site_label_2
_geom_bond_distance
_geom_bond_site_symmetry_2
La1 O2 2.6725(14) 2_655
La1 O2 2.6726(14) .
La1 O1 2.6942(14) .
La1 O1 2.6942(14) 2_655
La1 O3 2.7155(13) 2_655
La1 O3 2.7156(13) .
La1 Cl1 2.8161(5) 2_655
La1 Cl1 2.8161(5) .
La1 N1 2.8927(17) .
La1 N1 2.8927(17) 2_655
O1 C3 1.434(2) .
O1 C2 1.442(3) .
O2 C5 1.424(2) .
O2 C4 1.434(3) .
O3 C8 1.425(2) .
O3 C9 1.433(2) .
N1 C7 1.480(3) .
N1 C6 1.480(3) 2_655
N1 C1 1.482(3) .
C1 C2 1.499(3) .
C3 C4 1.484(4) .
C5 C6 1.504(3) .
C6 N1 1.480(3) 2_655
C7 C8 1.497(3) .
C9 C9 1.487(4) 2_655
Cl2 Cl3 0.766(4) .
O4 C10B 1.375(6) 5_675
O4 C10B 1.376(6) .
O4 C12 1.425(13) .
O4 C12 1.425(13) 5_675
O4 C10 1.484(6) .
O4 C10 1.484(6) 5_675
O4 C12B 1.530(12) 5_675
O4 C12B 1.530(12) .
C10 C11 1.267(8) .
C10 C12 1.383(16) .
C10B C12B 1.021(14) .
C10B C11 1.581(10) 5_675
C11 C10B 1.581(10) 5_675
